data_7708673
loop_
_publ_author_name
'Chang, Guoliang'
'Zhang, Peng'
'Yang, Wenjing'
'Dong, Yanhong'
'Xie, Shangqing'
'Sun, Hongjian'
'Li, Xiaoyan'
'Fuhr, Olaf'
'Fenske, Dieter'

_publ_section_title
;
 Synthesis of Silyl Iron Dinitrogen Complexes for Activation of Dihydrogen
 and Catalytic Silylation of Dinitrogen
;
_journal_name_full 'Dalton Transactions'
_journal_paper_doi 10.1039/D1DT02832D
_journal_year 2021
_chemical_formula_moiety 'C33 H51 Fe N2 P3 Si'
_chemical_formula_sum 'C33 H51 Fe N2 P3 Si'
_chemical_formula_weight 652.60
_space_group_crystal_system triclinic
_space_group_IT_number 2
_space_group_name_Hall '-P 1'
_space_group_name_H-M_alt 'P -1'
_atom_sites_solution_hydrogens mixed
_atom_sites_solution_primary iterative
_audit_creation_date 2019-05-27
_audit_creation_method
;
Olex2 1.2
(compiled 2018.05.29 svn.r3508 for OlexSys, GUI svn.r5506)
;
_audit_update_record
;
2019-05-27 deposited with the CCDC.	2021-11-02 downloaded from the CCDC.
;
_cell_angle_alpha 96.856(2)
_cell_angle_beta 91.687(2)
_cell_angle_gamma 116.430(2)
_cell_formula_units_Z 4
_cell_length_a 9.9876(3)
_cell_length_b 10.4113(3)
_cell_length_c 36.5579(6)
_cell_measurement_reflns_used 14779
_cell_measurement_temperature 172.99(10)
_cell_measurement_theta_max 76.0050
_cell_measurement_theta_min 4.7240
_cell_volume 3365.15(16)
_computing_cell_refinement 'CrysAlisPro 1.171.40.25a (Rigaku OD, 2018)'
_computing_data_collection 'CrysAlisPro 1.171.40.25a (Rigaku OD, 2018)'
_computing_data_reduction 'CrysAlisPro 1.171.40.25a (Rigaku OD, 2018)'
_computing_molecular_graphics 'Olex2 (Dolomanov et al., 2009)'
_computing_publication_material 'Olex2 (Dolomanov et al., 2009)'
_computing_structure_refinement 'ShelXL (Sheldrick, 2015)'
_computing_structure_solution 'olex2.solve (Bourhis et al., 2015)'
_diffrn_ambient_environment N~2~
_diffrn_ambient_temperature 172.99(10)
_diffrn_detector 'CCD plate'
_diffrn_detector_area_resol_mean 10.0000
_diffrn_detector_type HyPix
_diffrn_measured_fraction_theta_full 0.981
_diffrn_measured_fraction_theta_max 0.923
_diffrn_measurement_details
;
List of Runs (angles in degrees, time in seconds):

  # Type    Start    End  Width  t~exp~   \w     \q     \k     \f   Frames
#--------------------------------------------------------------------------
  1  \w    -83.00 -55.00   1.00    0.10    --  -48.45 106.00  85.00   28
  2  \w     16.00  71.00   1.00    0.10    --   48.45-106.00 -13.00   55
  3  \w    -85.00 -13.00   1.00    0.45    --  -86.25 106.00  85.00   72
  4  \w   -136.00 -80.00   1.00    0.45    --  -86.25-106.00 -13.00   56
  5  \w    102.00 160.00   1.00    0.45    --  106.49 106.00  85.00   58
  6  \w     39.00 111.00   1.00    0.45    --  106.49-106.00 -13.00   72
  7  \w    -47.00   1.00   1.00    0.10    --  -48.45 106.00  85.00   48
  8  \w    -60.00  23.00   1.00    0.10    --  -48.45  38.00 120.00   83
  9  \w   -120.00 -74.00   1.00    0.10    --  -48.45-125.00 120.00   46
 10  \w    -60.00  27.00   1.00    0.10    --  -48.45  19.00  30.00   87
 11  \w   -156.00 -71.00   1.00    0.45    --  -86.25 -57.00   0.00   85
 12  \w   -158.00 -83.00   1.00    0.45    --  -86.25 -99.00  90.00   75
 13  \w     93.00 168.00   1.00    0.45    --  106.49 125.00  30.00   75
 14  \w     93.00 178.00   1.00    0.45    --  106.49  38.00-180.00   85
 15  \w     34.00 117.00   1.00    0.45    --  106.49-125.00 -30.00   83
 16  \w     34.00 120.00   1.00    0.45    --  106.49 -38.00 -30.00   86
 17  \w     37.00 115.00   1.00    0.45    --  106.49-125.00-150.00   78
 18  \w     35.00 117.00   1.00    0.45    --  106.49-125.00 150.00   82
 19  \w     35.00  88.00   1.00    0.45    --  106.49 -99.00-150.00   53
;
_diffrn_measurement_device 'four-circle diffractometer'
_diffrn_measurement_device_type 'XtaLAB Synergy, Dualflex, HyPix'
_diffrn_measurement_method '\w scans'
_diffrn_orient_matrix_type 'CrysAlisPro convention (1999,Acta A55,543-557)'
_diffrn_orient_matrix_UB_11 0.1103119000
_diffrn_orient_matrix_UB_12 0.0240163000
_diffrn_orient_matrix_UB_13 0.0334397000
_diffrn_orient_matrix_UB_21 -0.1321602000
_diffrn_orient_matrix_UB_22 -0.0587899000
_diffrn_orient_matrix_UB_23 0.0241292000
_diffrn_orient_matrix_UB_31 -0.0171310000
_diffrn_orient_matrix_UB_32 -0.1545431000
_diffrn_orient_matrix_UB_33 -0.0108039000
_diffrn_radiation_monochromator mirror
_diffrn_radiation_probe x-ray
_diffrn_radiation_type CuK\a
_diffrn_radiation_wavelength 1.54184
_diffrn_reflns_av_R_equivalents 0.0426
_diffrn_reflns_av_unetI/netI 0.0492
_diffrn_reflns_Laue_measured_fraction_full 0.981
_diffrn_reflns_Laue_measured_fraction_max 0.923
_diffrn_reflns_limit_h_max 12
_diffrn_reflns_limit_h_min -11
_diffrn_reflns_limit_k_max 11
_diffrn_reflns_limit_k_min -13
_diffrn_reflns_limit_l_max 44
_diffrn_reflns_limit_l_min -43
_diffrn_reflns_number 32434
_diffrn_reflns_point_group_measured_fraction_full 0.981
_diffrn_reflns_point_group_measured_fraction_max 0.923
_diffrn_reflns_theta_full 67.684
_diffrn_reflns_theta_max 76.525
_diffrn_reflns_theta_min 3.669
_diffrn_source 'micro-focus sealed X-ray tube'
_diffrn_source_type 'PhotonJet (Cu) X-ray Source'
_exptl_absorpt_coefficient_mu 5.463
_exptl_absorpt_correction_T_max 1.00000
_exptl_absorpt_correction_T_min 0.67768
_exptl_absorpt_correction_type multi-scan
_exptl_absorpt_process_details
;
CrysAlisPro 1.171.40.25a (Rigaku Oxford Diffraction, 2018)
Empirical absorption correction using spherical harmonics,
 implemented in SCALE3 ABSPACK scaling algorithm.
;
_exptl_crystal_colour 'clear light yellow'
_exptl_crystal_colour_lustre clear
_exptl_crystal_colour_modifier light
_exptl_crystal_colour_primary yellow
_exptl_crystal_density_diffrn 1.288
_exptl_crystal_description block
_exptl_crystal_F_000 1392
_refine_diff_density_max 0.435
_refine_diff_density_min -0.384
_refine_diff_density_rms 0.072
_refine_ls_extinction_method none
_refine_ls_goodness_of_fit_ref 1.073
_refine_ls_hydrogen_treatment mixed
_refine_ls_matrix_type full
_refine_ls_number_parameters 751
_refine_ls_number_reflns 13063
_refine_ls_number_restraints 0
_refine_ls_restrained_S_all 1.073
_refine_ls_R_factor_all 0.0552
_refine_ls_R_factor_gt 0.0410
_refine_ls_shift/su_max 0.003
_refine_ls_shift/su_mean 0.000
_refine_ls_structure_factor_coef Fsqd
_refine_ls_weighting_details 'w=1/[\s^2^(Fo^2^)+(0.0191P)^2^+4.8982P] where P=(Fo^2^+2Fc^2^)/3'
_refine_ls_weighting_scheme calc
_refine_ls_wR_factor_gt 0.0897
_refine_ls_wR_factor_ref 0.1003
_reflns_Friedel_coverage 0.000
_reflns_number_gt 11313
_reflns_number_total 13063
_reflns_threshold_expression 'I > 2\s(I)'
_cod_data_source_file d1dt02832d2.cif
_cod_data_source_block 190524f
_cod_depositor_comments
;

2024-09-23
Z value and formula fixed to values more according to usual
chemical conventions.                 miguel
;
_cod_original_formula_sum 'C66 H102 Fe2 N4 P6 Si2'
_cod_original_formula_weight 1305.21
_cod_original_formula_moiety '2(C33 H51 Fe N2 P3 Si)'
_cod_original_formula_units_Z 2
_cod_database_code 7708673
_shelxl_version_number 2013-4
_chemical_oxdiff_formula FeSiPC
_shelx_space_group_comment
;
The symmetry employed for this shelxl refinement is uniquely defined
by the following loop, which should always be used as a source of
symmetry information in preference to the above space-group names.
They are only intended as comments.
;
_reflns_odcompleteness_completeness 98.73
_reflns_odcompleteness_iscentric 1
_reflns_odcompleteness_theta 66.97
_olex2_refinement_description
;
1. Fixed Uiso
 At 1.2 times of:
  All C(H) groups
 At 1.5 times of:
  All C(H,H,H) groups
2.a Ternary CH refined with riding coordinates:
 C63(H63), C65(H65), C25(H25), C28(H28), C56(H56), C19(H19), C58(H58), C22(H22)
2.b Aromatic/amide H refined with riding coordinates:
 C15(H15), C8(H8), C44(H44), C17(H17), C6(H6), C37(H37), C40(H40), C38(H38),
 C2(H2), C48(H48), C14(H14), C47(H47), C16(H16), C11(H11), C51(H51), C53(H53),
 C46(H46), C54(H54), C52(H52), C5(H5), C9(H9), C45(H45), C10(H10), C39(H39),
 C3(H3), C4(H4)
2.c Idealised Me refined as rotating group:
 C31(H31A,H31B,H31C), C30(H30A,H30B,H30C), C29(H29A,H29B,H29C), C67(H67A,H67B,
 H67C), C68(H68A,H68B,H68C), C32(H32A,H32B,H32C), C60(H60A,H60B,H60C), C64(H64A,
 H64B,H64C), C21(H21A,H21B,H21C), C73(H73A,H73B,H73C), C26(H26A,H26B,H26C),
 C33(H33A,H33B,H33C), C66(H66A,H66B,H66C), C27(H27A,H27B,H27C), C75(H75A,H75B,
 H75C), C76(H76A,H76B,H76C), C61(H61A,H61B,H61C), C59(H59A,H59B,H59C), C57(H57A,
 H57B,H57C), C23(H23A,H23B,H23C), C24(H24A,H24B,H24C), C20(H20A,H20B,H20C)
;
_olex2_submission_special_instructions 'No special instructions were received'
_oxdiff_exptl_absorpt_empirical_details
;
Empirical correction (ABSPACK) includes:
- Absorption correction using spherical harmonics
- Frame scaling
;
_oxdiff_exptl_absorpt_empirical_full_max 1.436
_oxdiff_exptl_absorpt_empirical_full_min 0.779

loop_
_space_group_symop_operation_xyz
'x, y, z'
'-x, -y, -z'

loop_
_atom_site_label
_atom_site_type_symbol
_atom_site_fract_x
_atom_site_fract_y
_atom_site_fract_z
_atom_site_U_iso_or_equiv
_atom_site_adp_type
_atom_site_occupancy
_atom_site_site_symmetry_order
_atom_site_calc_flag
_atom_site_refinement_flags_posn
_atom_site_refinement_flags_adp
_atom_site_refinement_flags_occupancy
_atom_site_disorder_assembly
_atom_site_disorder_group
Fe2 Fe 0.55765(4) 0.81296(4) 0.88204(2) 0.01500(9) Uani 1 1 d . . . . .
Fe1 Fe 0.96638(4) 0.26571(4) 0.61451(2) 0.01524(9) Uani 1 1 d . . . . .
P2 P 0.91260(7) 0.22003(6) 0.67171(2) 0.01615(13) Uani 1 1 d . . . . .
P62 P 0.60774(7) 0.85168(6) 0.82418(2) 0.01645(13) Uani 1 1 d . . . . .
P1 P 0.86056(7) 0.26203(7) 0.55927(2) 0.01921(14) Uani 1 1 d . . . . .
P55 P 0.65329(7) 0.80980(7) 0.93760(2) 0.01882(14) Uani 1 1 d . . . . .
Si2 Si 0.58831(8) 0.60702(7) 0.86468(2) 0.01685(14) Uani 1 1 d . . . . .
Si1 Si 0.92713(8) 0.46446(7) 0.63259(2) 0.01635(14) Uani 1 1 d . . . . .
P3 P 1.21596(7) 0.40447(7) 0.61471(2) 0.02053(14) Uani 1 1 d . . . . .
P74 P 0.30489(7) 0.71645(7) 0.88151(2) 0.02222(14) Uani 1 1 d . . . . .
N78 N 0.5565(3) 0.9869(2) 0.89603(6) 0.0225(5) Uani 1 1 d . . . . .
N1 N 0.9825(3) 0.0984(2) 0.60002(6) 0.0233(5) Uani 1 1 d . . . . .
N2 N 0.9969(3) 0.0003(3) 0.59082(8) 0.0362(6) Uani 1 1 d . . . . .
N77 N 0.5478(3) 1.0893(3) 0.90434(7) 0.0340(6) Uani 1 1 d . . . . .
C18 C 0.7859(3) 0.2972(3) 0.68771(7) 0.0190(5) Uani 1 1 d . . . . .
C41 C 0.7305(3) 0.7708(3) 0.80879(7) 0.0188(5) Uani 1 1 d . . . . .
C7 C 0.8282(3) 0.4971(3) 0.59248(7) 0.0192(5) Uani 1 1 d . . . . .
C13 C 0.7946(3) 0.4134(3) 0.67043(7) 0.0184(5) Uani 1 1 d . . . . .
C43 C 0.4399(3) 0.4088(3) 0.85111(7) 0.0196(5) Uani 1 1 d . . . . .
C1 C 1.0713(3) 0.6585(3) 0.65225(7) 0.0208(5) Uani 1 1 d . . . . .
C63 C 0.4639(3) 0.7835(3) 0.78300(7) 0.0220(5) Uani 1 1 d . . . . .
H63 H 0.3969 0.8283 0.7876 0.026 Uiso 1 1 calc R . . . .
C36 C 0.7123(3) 0.6486(3) 0.82459(7) 0.0197(5) Uani 1 1 d . . . . .
C65 C 0.7132(3) 1.0448(3) 0.81630(8) 0.0240(6) Uani 1 1 d . . . . .
H65 H 0.7516 1.0422 0.7920 0.029 Uiso 1 1 calc R . . . .
C15 C 0.6099(3) 0.4333(3) 0.70927(8) 0.0277(6) Uani 1 1 d . . . . .
H15 H 0.5516 0.4794 0.7164 0.033 Uiso 1 1 calc R . . . .
C8 C 0.7821(3) 0.6071(3) 0.59400(8) 0.0259(6) Uani 1 1 d . . . . .
H8 H 0.8039 0.6718 0.6157 0.031 Uiso 1 1 calc R . . . .
C44 C 0.3708(3) 0.3248(3) 0.87852(8) 0.0282(6) Uani 1 1 d . . . . .
H44 H 0.3990 0.3659 0.9033 0.034 Uiso 1 1 calc R . . . .
C25 C 0.8010(3) 0.0264(3) 0.67919(8) 0.0238(6) Uani 1 1 d . . . . .
H25 H 0.7677 0.0301 0.7041 0.029 Uiso 1 1 calc R . . . .
C49 C 0.7023(3) 0.5858(3) 0.90389(7) 0.0208(5) Uani 1 1 d . . . . .
C12 C 0.7970(3) 0.4031(3) 0.55917(7) 0.0224(5) Uani 1 1 d . . . . .
C17 C 0.6879(3) 0.2490(3) 0.71521(8) 0.0239(6) Uani 1 1 d . . . . .
H17 H 0.6814 0.1712 0.7264 0.029 Uiso 1 1 calc R . . . .
C6 C 1.1099(3) 0.7039(3) 0.69028(8) 0.0257(6) Uani 1 1 d . . . . .
H6 H 1.0645 0.6382 0.7066 0.031 Uiso 1 1 calc R . . . .
C37 C 0.7917(3) 0.5742(3) 0.81154(8) 0.0254(6) Uani 1 1 d . . . . .
H37 H 0.7784 0.4909 0.8211 0.030 Uiso 1 1 calc R . . . .
C50 C 0.7381(3) 0.6846(3) 0.93655(7) 0.0212(5) Uani 1 1 d . . . . .
C28 C 1.0610(3) 0.2973(3) 0.71188(7) 0.0216(5) Uani 1 1 d . . . . .
H28 H 1.1092 0.4025 0.7121 0.026 Uiso 1 1 calc R . . . .
C40 C 0.8310(3) 0.8186(3) 0.78149(8) 0.0260(6) Uani 1 1 d . . . . .
H40 H 0.8437 0.9004 0.7712 0.031 Uiso 1 1 calc R . . . .
C38 C 0.8900(3) 0.6212(3) 0.78453(8) 0.0301(6) Uani 1 1 d . . . . .
H38 H 0.9421 0.5699 0.7763 0.036 Uiso 1 1 calc R . . . .
C31 C 1.3301(3) 0.5352(3) 0.65522(8) 0.0283(6) Uani 1 1 d . . . . .
H31A H 1.3060 0.6151 0.6583 0.042 Uiso 1 1 calc GR . . . .
H31B H 1.4347 0.5701 0.6516 0.042 Uiso 1 1 calc GR . . . .
H31C H 1.3093 0.4885 0.6769 0.042 Uiso 1 1 calc GR . . . .
C2 C 1.1411(3) 0.7627(3) 0.62909(9) 0.0274(6) Uani 1 1 d . . . . .
H2 H 1.1160 0.7371 0.6037 0.033 Uiso 1 1 calc R . . . .
C48 C 0.3972(3) 0.3401(3) 0.81450(8) 0.0245(6) Uani 1 1 d . . . . .
H48 H 0.4430 0.3913 0.7955 0.029 Uiso 1 1 calc R . . . .
C14 C 0.7066(3) 0.4812(3) 0.68207(8) 0.0247(6) Uani 1 1 d . . . . .
H14 H 0.7131 0.5600 0.6713 0.030 Uiso 1 1 calc R . . . .
C30 C 1.1858(3) 0.2512(3) 0.70661(8) 0.0298(6) Uani 1 1 d . . . . .
H30A H 1.1575 0.1602 0.7154 0.045 Uiso 1 1 calc GR . . . .
H30B H 1.2771 0.3235 0.7203 0.045 Uiso 1 1 calc GR . . . .
H30C H 1.2009 0.2411 0.6808 0.045 Uiso 1 1 calc GR . . . .
C47 C 0.2879(4) 0.1970(3) 0.80570(9) 0.0331(7) Uani 1 1 d . . . . .
H47 H 0.2611 0.1541 0.7811 0.040 Uiso 1 1 calc R . . . .
C16 C 0.6001(3) 0.3176(3) 0.72575(8) 0.0260(6) Uani 1 1 d . . . . .
H16 H 0.5347 0.2852 0.7439 0.031 Uiso 1 1 calc R . . . .
C11 C 0.7168(4) 0.4168(3) 0.52907(9) 0.0336(7) Uani 1 1 d . . . . .
H11 H 0.6937 0.3523 0.5072 0.040 Uiso 1 1 calc R . . . .
C29 C 1.0078(3) 0.2741(3) 0.75051(8) 0.0288(6) Uani 1 1 d . . . . .
H29A H 0.9356 0.3106 0.7546 0.043 Uiso 1 1 calc GR . . . .
H29B H 1.0921 0.3249 0.7688 0.043 Uiso 1 1 calc GR . . . .
H29C H 0.9622 0.1725 0.7523 0.043 Uiso 1 1 calc GR . . . .
C51 C 0.8269(3) 0.6793(3) 0.96615(8) 0.0281(6) Uani 1 1 d . . . . .
H51 H 0.8527 0.7470 0.9875 0.034 Uiso 1 1 calc R . . . .
C56 C 0.8153(3) 0.9808(3) 0.96098(8) 0.0306(6) Uani 1 1 d . . . . .
H56 H 0.8479 0.9575 0.9838 0.037 Uiso 1 1 calc R . . . .
C53 C 0.8376(3) 0.4724(3) 0.93238(8) 0.0294(6) Uani 1 1 d . . . . .
H53 H 0.8690 0.4004 0.9312 0.035 Uiso 1 1 calc R . . . .
C67 C 0.8504(3) 1.1329(3) 0.84430(9) 0.0328(7) Uani 1 1 d . . . . .
H67A H 0.8179 1.1487 0.8681 0.049 Uiso 1 1 calc GR . . . .
H67B H 0.9110 1.2246 0.8364 0.049 Uiso 1 1 calc GR . . . .
H67C H 0.9083 1.0805 0.8459 0.049 Uiso 1 1 calc GR . . . .
C46 C 0.2190(3) 0.1186(3) 0.83336(10) 0.0350(7) Uani 1 1 d . . . . .
H46 H 0.1445 0.0235 0.8275 0.042 Uiso 1 1 calc R . . . .
C54 C 0.7521(3) 0.4784(3) 0.90277(8) 0.0274(6) Uani 1 1 d . . . . .
H54 H 0.7269 0.4100 0.8816 0.033 Uiso 1 1 calc R . . . .
C68 C 0.3670(3) 0.6194(3) 0.77928(8) 0.0299(6) Uani 1 1 d . . . . .
H68A H 0.4241 0.5708 0.7700 0.045 Uiso 1 1 calc GR . . . .
H68B H 0.2798 0.5910 0.7625 0.045 Uiso 1 1 calc GR . . . .
H68C H 0.3365 0.5932 0.8031 0.045 Uiso 1 1 calc GR . . . .
C52 C 0.8761(3) 0.5746(3) 0.96388(8) 0.0300(6) Uani 1 1 d . . . . .
H52 H 0.9356 0.5724 0.9836 0.036 Uiso 1 1 calc R . . . .
C5 C 1.2146(3) 0.8446(3) 0.70433(10) 0.0353(7) Uani 1 1 d . . . . .
H5 H 1.2383 0.8720 0.7298 0.042 Uiso 1 1 calc R . . . .
C32 C 1.2853(3) 0.5283(3) 0.58013(9) 0.0318(7) Uani 1 1 d . . . . .
H32A H 1.2642 0.4729 0.5559 0.048 Uiso 1 1 calc GR . . . .
H32B H 1.3917 0.5872 0.5853 0.048 Uiso 1 1 calc GR . . . .
H32C H 1.2361 0.5895 0.5812 0.048 Uiso 1 1 calc GR . . . .
C9 C 0.7053(3) 0.6209(3) 0.56392(9) 0.0314(7) Uani 1 1 d . . . . .
H9 H 0.6761 0.6945 0.5654 0.038 Uiso 1 1 calc R . . . .
C19 C 0.9717(3) 0.2835(3) 0.51761(8) 0.0279(6) Uani 1 1 d . . . . .
H19 H 1.0447 0.3863 0.5207 0.033 Uiso 1 1 calc R . . . .
C45 C 0.2618(3) 0.1824(3) 0.86988(10) 0.0354(7) Uani 1 1 d . . . . .
H45 H 0.2171 0.1296 0.8887 0.043 Uiso 1 1 calc R . . . .
C60 C 0.4178(4) 0.5967(3) 0.96714(9) 0.0365(7) Uani 1 1 d . . . . .
H60A H 0.3751 0.5760 0.9420 0.055 Uiso 1 1 calc GR . . . .
H60B H 0.3392 0.5738 0.9834 0.055 Uiso 1 1 calc GR . . . .
H60C H 0.4693 0.5394 0.9703 0.055 Uiso 1 1 calc GR . . . .
C64 C 0.5249(4) 0.8198(3) 0.74550(8) 0.0311(6) Uani 1 1 d . . . . .
H64A H 0.5740 0.9231 0.7462 0.047 Uiso 1 1 calc GR . . . .
H64B H 0.4433 0.7769 0.7263 0.047 Uiso 1 1 calc GR . . . .
H64C H 0.5954 0.7819 0.7406 0.047 Uiso 1 1 calc GR . . . .
C58 C 0.5288(3) 0.7578(3) 0.97628(8) 0.0274(6) Uani 1 1 d . . . . .
H58 H 0.4690 0.8111 0.9759 0.033 Uiso 1 1 calc R . . . .
C21 C 1.0644(4) 0.2007(3) 0.51813(9) 0.0334(7) Uani 1 1 d . . . . .
H21A H 1.1226 0.2275 0.5416 0.050 Uiso 1 1 calc GR . . . .
H21B H 1.1304 0.2239 0.4987 0.050 Uiso 1 1 calc GR . . . .
H21C H 0.9986 0.0984 0.5144 0.050 Uiso 1 1 calc GR . . . .
C10 C 0.6718(4) 0.5244(3) 0.53135(9) 0.0351(7) Uani 1 1 d . . . . .
H10 H 0.6190 0.5326 0.5111 0.042 Uiso 1 1 calc R . . . .
C39 C 0.9103(3) 0.7441(3) 0.77002(8) 0.0310(7) Uani 1 1 d . . . . .
H39 H 0.9781 0.7770 0.7523 0.037 Uiso 1 1 calc R . . . .
C73 C 0.1713(3) 0.5225(3) 0.87206(9) 0.0317(7) Uani 1 1 d . . . . .
H73A H 0.1872 0.4808 0.8487 0.047 Uiso 1 1 calc GR . . . .
H73B H 0.0705 0.5115 0.8711 0.047 Uiso 1 1 calc GR . . . .
H73C H 0.1864 0.4740 0.8914 0.047 Uiso 1 1 calc GR . . . .
C22 C 0.6767(3) 0.1019(3) 0.54187(8) 0.0281(6) Uani 1 1 d . . . . .
H22 H 0.6483 0.1166 0.5174 0.034 Uiso 1 1 calc R . . . .
C26 C 0.6590(3) -0.0511(3) 0.65271(9) 0.0364(7) Uani 1 1 d . . . . .
H26A H 0.6066 0.0071 0.6533 0.055 Uiso 1 1 calc GR . . . .
H26B H 0.5956 -0.1430 0.6601 0.055 Uiso 1 1 calc GR . . . .
H26C H 0.6853 -0.0663 0.6281 0.055 Uiso 1 1 calc GR . . . .
C33 C 1.3302(3) 0.3072(3) 0.60692(9) 0.0321(7) Uani 1 1 d . . . . .
H33A H 1.3254 0.2547 0.6271 0.048 Uiso 1 1 calc GR . . . .
H33B H 1.4326 0.3756 0.6053 0.048 Uiso 1 1 calc GR . . . .
H33C H 1.2923 0.2405 0.5843 0.048 Uiso 1 1 calc GR . . . .
C3 C 1.2464(3) 0.9030(3) 0.64300(10) 0.0358(7) Uani 1 1 d . . . . .
H3 H 1.2920 0.9693 0.6269 0.043 Uiso 1 1 calc R . . . .
C66 C 0.6133(4) 1.1209(3) 0.81415(9) 0.0332(7) Uani 1 1 d . . . . .
H66A H 0.5357 1.0700 0.7942 0.050 Uiso 1 1 calc GR . . . .
H66B H 0.6729 1.2188 0.8099 0.050 Uiso 1 1 calc GR . . . .
H66C H 0.5687 1.1216 0.8370 0.050 Uiso 1 1 calc GR . . . .
C27 C 0.8872(4) -0.0636(3) 0.67863(10) 0.0359(7) Uani 1 1 d . . . . .
H27A H 0.9356 -0.0582 0.6562 0.054 Uiso 1 1 calc GR . . . .
H27B H 0.8186 -0.1628 0.6799 0.054 Uiso 1 1 calc GR . . . .
H27C H 0.9615 -0.0264 0.6995 0.054 Uiso 1 1 calc GR . . . .
C75 C 0.2332(4) 0.7689(4) 0.92337(9) 0.0362(7) Uani 1 1 d . . . . .
H75A H 0.2440 0.7187 0.9428 0.054 Uiso 1 1 calc GR . . . .
H75B H 0.1290 0.7439 0.9182 0.054 Uiso 1 1 calc GR . . . .
H75C H 0.2890 0.8717 0.9311 0.054 Uiso 1 1 calc GR . . . .
C4 C 1.2839(3) 0.9445(3) 0.68049(11) 0.0401(8) Uani 1 1 d . . . . .
H4 H 1.3550 1.0385 0.6898 0.048 Uiso 1 1 calc R . . . .
C76 C 0.2195(3) 0.7850(4) 0.84908(9) 0.0339(7) Uani 1 1 d . . . . .
H76A H 0.2769 0.8884 0.8512 0.051 Uiso 1 1 calc GR . . . .
H76B H 0.1186 0.7613 0.8547 0.051 Uiso 1 1 calc GR . . . .
H76C H 0.2181 0.7414 0.8243 0.051 Uiso 1 1 calc GR . . . .
C61 C 0.9491(4) 1.0308(4) 0.93795(9) 0.0460(9) Uani 1 1 d . . . . .
H61A H 0.9774 0.9542 0.9325 0.069 Uiso 1 1 calc GR . . . .
H61B H 1.0319 1.1144 0.9516 0.069 Uiso 1 1 calc GR . . . .
H61C H 0.9223 1.0552 0.9153 0.069 Uiso 1 1 calc GR . . . .
C59 C 0.6008(4) 0.7898(4) 1.01609(8) 0.0409(8) Uani 1 1 d . . . . .
H59A H 0.6564 0.7354 1.0182 0.061 Uiso 1 1 calc GR . . . .
H59B H 0.5238 0.7625 1.0328 0.061 Uiso 1 1 calc GR . . . .
H59C H 0.6675 0.8916 1.0222 0.061 Uiso 1 1 calc GR . . . .
C57 C 0.7709(4) 1.1021(3) 0.97277(10) 0.0462(9) Uani 1 1 d . . . . .
H57A H 0.7648 1.1468 0.9517 0.069 Uiso 1 1 calc GR . . . .
H57B H 0.8451 1.1734 0.9913 0.069 Uiso 1 1 calc GR . . . .
H57C H 0.6751 1.0619 0.9826 0.069 Uiso 1 1 calc GR . . . .
C23 C 0.5515(4) 0.0920(4) 0.56601(10) 0.0395(8) Uani 1 1 d . . . . .
H23A H 0.5755 0.0785 0.5904 0.059 Uiso 1 1 calc GR . . . .
H23B H 0.4588 0.0113 0.5554 0.059 Uiso 1 1 calc GR . . . .
H23C H 0.5415 0.1799 0.5673 0.059 Uiso 1 1 calc GR . . . .
C24 C 0.6848(4) -0.0424(3) 0.53657(11) 0.0444(9) Uani 1 1 d . . . . .
H24A H 0.7622 -0.0358 0.5208 0.067 Uiso 1 1 calc GR . . . .
H24B H 0.5901 -0.1183 0.5254 0.067 Uiso 1 1 calc GR . . . .
H24C H 0.7074 -0.0636 0.5602 0.067 Uiso 1 1 calc GR . . . .
C20 C 0.8904(4) 0.2501(5) 0.47883(9) 0.0513(10) Uani 1 1 d . . . . .
H20A H 0.8202 0.1491 0.4738 0.077 Uiso 1 1 calc GR . . . .
H20B H 0.9625 0.2727 0.4608 0.077 Uiso 1 1 calc GR . . . .
H20C H 0.8378 0.3076 0.4777 0.077 Uiso 1 1 calc GR . . . .
H H 0.721(4) 0.871(4) 0.8797(10) 0.044(10) Uiso 1 1 d . . . . .
HA H 0.803(4) 0.199(4) 0.6163(10) 0.043(10) Uiso 1 1 d . . . . .

loop_
_atom_site_aniso_label
_atom_site_aniso_U_11
_atom_site_aniso_U_22
_atom_site_aniso_U_33
_atom_site_aniso_U_23
_atom_site_aniso_U_13
_atom_site_aniso_U_12
Fe2 0.01603(19) 0.01313(19) 0.01402(19) 0.00051(14) 0.00177(15) 0.00531(15)
Fe1 0.0177(2) 0.01316(19) 0.0153(2) 0.00178(14) 0.00141(15) 0.00740(15)
P2 0.0173(3) 0.0137(3) 0.0174(3) 0.0035(2) 0.0028(2) 0.0066(2)
P62 0.0186(3) 0.0138(3) 0.0157(3) 0.0031(2) 0.0029(2) 0.0060(2)
P1 0.0224(3) 0.0191(3) 0.0159(3) -0.0002(2) 0.0000(2) 0.0099(3)
P55 0.0234(3) 0.0173(3) 0.0135(3) 0.0010(2) 0.0016(2) 0.0075(3)
Si2 0.0198(3) 0.0139(3) 0.0150(3) 0.0013(2) 0.0012(3) 0.0062(3)
Si1 0.0189(3) 0.0137(3) 0.0164(3) 0.0015(2) 0.0019(3) 0.0075(3)
P3 0.0185(3) 0.0208(3) 0.0233(3) 0.0050(3) 0.0049(3) 0.0092(3)
P74 0.0174(3) 0.0213(3) 0.0255(4) 0.0022(3) 0.0043(3) 0.0066(3)
N78 0.0245(12) 0.0182(11) 0.0211(11) 0.0029(9) 0.0022(9) 0.0064(9)
N1 0.0286(12) 0.0209(12) 0.0222(12) 0.0041(9) 0.0034(9) 0.0124(10)
N2 0.0523(17) 0.0271(13) 0.0372(15) 0.0027(11) 0.0057(13) 0.0255(13)
N77 0.0475(16) 0.0212(13) 0.0351(15) -0.0017(10) 0.0019(12) 0.0188(12)
C18 0.0182(12) 0.0173(12) 0.0179(12) 0.0012(10) 0.0014(10) 0.0052(10)
C41 0.0192(12) 0.0181(12) 0.0165(12) 0.0017(9) 0.0027(10) 0.0062(10)
C7 0.0174(12) 0.0167(12) 0.0218(13) 0.0029(10) 0.0021(10) 0.0061(10)
C13 0.0175(12) 0.0149(12) 0.0199(13) 0.0000(9) -0.0006(10) 0.0054(10)
C43 0.0200(12) 0.0160(12) 0.0231(13) 0.0028(10) 0.0010(10) 0.0084(10)
C1 0.0195(13) 0.0194(13) 0.0244(14) 0.0017(10) 0.0020(10) 0.0099(10)
C63 0.0266(14) 0.0222(13) 0.0173(13) 0.0057(10) 0.0035(10) 0.0104(11)
C36 0.0193(12) 0.0179(12) 0.0184(13) -0.0027(10) -0.0014(10) 0.0069(10)
C65 0.0294(14) 0.0161(12) 0.0254(14) 0.0063(10) 0.0071(11) 0.0084(11)
C15 0.0229(14) 0.0297(15) 0.0337(16) -0.0010(12) 0.0062(12) 0.0158(12)
C8 0.0273(14) 0.0225(13) 0.0310(15) 0.0058(11) 0.0038(12) 0.0134(11)
C44 0.0330(16) 0.0221(14) 0.0268(15) 0.0039(11) 0.0053(12) 0.0099(12)
C25 0.0278(14) 0.0187(13) 0.0245(14) 0.0076(10) 0.0080(11) 0.0088(11)
C49 0.0242(13) 0.0153(12) 0.0199(13) 0.0027(10) 0.0015(10) 0.0062(10)
C12 0.0220(13) 0.0212(13) 0.0224(14) 0.0038(10) -0.0006(10) 0.0083(11)
C17 0.0234(13) 0.0252(14) 0.0235(14) 0.0073(11) 0.0079(11) 0.0101(11)
C6 0.0230(13) 0.0295(14) 0.0255(14) -0.0010(11) 0.0039(11) 0.0138(12)
C37 0.0261(14) 0.0209(13) 0.0292(15) 0.0000(11) 0.0030(11) 0.0116(11)
C50 0.0236(13) 0.0216(13) 0.0181(13) 0.0061(10) 0.0014(10) 0.0092(11)
C28 0.0236(13) 0.0178(12) 0.0205(13) 0.0039(10) 0.0002(10) 0.0068(10)
C40 0.0262(14) 0.0275(14) 0.0219(14) 0.0046(11) 0.0080(11) 0.0095(11)
C38 0.0264(15) 0.0356(16) 0.0289(16) -0.0029(12) 0.0086(12) 0.0162(13)
C31 0.0223(14) 0.0292(15) 0.0314(16) 0.0052(12) 0.0017(11) 0.0097(12)
C2 0.0260(14) 0.0198(13) 0.0355(16) 0.0053(11) 0.0043(12) 0.0091(11)
C48 0.0315(15) 0.0176(13) 0.0258(14) -0.0004(10) -0.0044(11) 0.0137(11)
C14 0.0256(14) 0.0217(13) 0.0286(15) 0.0025(11) 0.0057(11) 0.0122(11)
C30 0.0281(15) 0.0357(16) 0.0292(15) 0.0098(12) 0.0017(12) 0.0164(13)
C47 0.0388(17) 0.0209(14) 0.0380(17) -0.0065(12) -0.0157(14) 0.0159(13)
C16 0.0233(14) 0.0248(14) 0.0266(15) 0.0028(11) 0.0093(11) 0.0077(11)
C11 0.0364(17) 0.0383(17) 0.0265(16) 0.0007(13) -0.0078(13) 0.0188(14)
C29 0.0305(15) 0.0326(15) 0.0194(14) 0.0027(11) 0.0002(11) 0.0113(12)
C51 0.0317(15) 0.0316(15) 0.0205(14) 0.0038(11) -0.0012(11) 0.0140(12)
C56 0.0357(16) 0.0263(14) 0.0205(14) 0.0023(11) -0.0040(12) 0.0064(12)
C53 0.0299(15) 0.0271(15) 0.0362(17) 0.0114(12) 0.0038(12) 0.0157(12)
C67 0.0311(16) 0.0191(13) 0.0381(17) 0.0064(12) 0.0043(13) 0.0017(12)
C46 0.0235(15) 0.0145(13) 0.060(2) 0.0000(13) -0.0096(14) 0.0045(11)
C54 0.0331(16) 0.0232(14) 0.0269(15) 0.0051(11) 0.0010(12) 0.0135(12)
C68 0.0310(15) 0.0226(14) 0.0263(15) -0.0007(11) -0.0084(12) 0.0050(12)
C52 0.0266(15) 0.0387(16) 0.0265(15) 0.0124(12) 0.0003(12) 0.0147(13)
C5 0.0220(14) 0.0360(17) 0.0408(18) -0.0160(14) -0.0051(13) 0.0126(13)
C32 0.0290(15) 0.0316(15) 0.0317(16) 0.0116(13) 0.0096(12) 0.0089(12)
C9 0.0295(15) 0.0315(16) 0.0430(18) 0.0159(13) 0.0067(13) 0.0197(13)
C19 0.0320(15) 0.0294(15) 0.0198(14) 0.0030(11) 0.0053(11) 0.0117(12)
C45 0.0290(16) 0.0231(14) 0.054(2) 0.0170(14) 0.0117(14) 0.0084(12)
C60 0.0361(17) 0.0371(17) 0.0322(17) 0.0130(13) 0.0121(13) 0.0106(14)
C64 0.0368(17) 0.0371(16) 0.0196(14) 0.0099(12) -0.0001(12) 0.0157(13)
C58 0.0361(16) 0.0309(15) 0.0182(14) 0.0053(11) 0.0079(11) 0.0172(13)
C21 0.0433(18) 0.0301(16) 0.0309(16) 0.0036(12) 0.0116(14) 0.0198(14)
C10 0.0295(16) 0.0410(18) 0.0383(18) 0.0133(14) -0.0050(13) 0.0179(14)
C39 0.0267(15) 0.0341(16) 0.0286(16) 0.0003(12) 0.0119(12) 0.0111(12)
C73 0.0208(14) 0.0265(15) 0.0414(18) 0.0046(13) 0.0076(12) 0.0050(12)
C22 0.0268(15) 0.0241(14) 0.0280(15) 0.0014(11) -0.0050(11) 0.0078(12)
C26 0.0287(16) 0.0199(14) 0.0436(19) 0.0045(13) -0.0019(13) -0.0037(12)
C33 0.0265(15) 0.0365(16) 0.0396(17) 0.0052(13) 0.0059(13) 0.0197(13)
C3 0.0252(15) 0.0215(14) 0.057(2) 0.0075(14) 0.0076(14) 0.0069(12)
C66 0.0431(18) 0.0234(14) 0.0344(17) 0.0069(12) 0.0045(14) 0.0156(13)
C27 0.0471(19) 0.0198(14) 0.0452(19) 0.0101(13) 0.0099(15) 0.0174(13)
C75 0.0268(15) 0.0385(17) 0.0392(18) 0.0013(14) 0.0106(13) 0.0119(13)
C4 0.0210(15) 0.0160(14) 0.072(3) -0.0113(15) -0.0008(15) 0.0027(11)
C76 0.0269(15) 0.0392(17) 0.0390(18) 0.0076(14) 0.0024(13) 0.0177(13)
C61 0.0330(18) 0.0452(19) 0.0304(17) 0.0041(14) -0.0045(14) -0.0077(15)
C59 0.055(2) 0.050(2) 0.0201(15) 0.0078(14) 0.0081(14) 0.0248(17)
C57 0.058(2) 0.0244(16) 0.044(2) -0.0095(14) -0.0175(17) 0.0131(15)
C23 0.0264(16) 0.0414(18) 0.0403(19) 0.0050(15) -0.0031(14) 0.0068(14)
C24 0.0393(19) 0.0260(16) 0.058(2) -0.0059(15) -0.0098(17) 0.0101(14)
C20 0.051(2) 0.085(3) 0.0234(17) 0.0089(17) 0.0044(15) 0.034(2)

loop_
_atom_type_symbol
_atom_type_description
_atom_type_scat_dispersion_real
_atom_type_scat_dispersion_imag
_atom_type_scat_source
C C 0.0181 0.0091 'International Tables Vol C Tables 4.2.6.8 and 6.1.1.4'
H H 0.0000 0.0000 'International Tables Vol C Tables 4.2.6.8 and 6.1.1.4'
Fe Fe -1.1336 3.1974 'International Tables Vol C Tables 4.2.6.8 and 6.1.1.4'
N N 0.0311 0.0180 'International Tables Vol C Tables 4.2.6.8 and 6.1.1.4'
P P 0.2955 0.4335 'International Tables Vol C Tables 4.2.6.8 and 6.1.1.4'
Si Si 0.2541 0.3302 'International Tables Vol C Tables 4.2.6.8 and 6.1.1.4'

loop_
_geom_angle_atom_site_label_1
_geom_angle_atom_site_label_2
_geom_angle_atom_site_label_3
_geom_angle
_geom_angle_site_symmetry_1
_geom_angle_site_symmetry_3
_geom_angle_publ_flag
P62 Fe2 Si2 83.65(3) . . ?
P62 Fe2 P74 105.64(3) . . ?
P55 Fe2 P62 145.01(3) . . ?
P55 Fe2 Si2 84.36(3) . . ?
P55 Fe2 P74 108.89(3) . . ?
P74 Fe2 Si2 101.08(3) . . ?
N78 Fe2 P62 94.71(7) . . ?
N78 Fe2 P55 93.55(7) . . ?
N78 Fe2 Si2 173.55(8) . . ?
N78 Fe2 P74 85.37(8) . . ?
P2 Fe1 P1 142.18(3) . . ?
P2 Fe1 Si1 83.54(3) . . ?
P2 Fe1 P3 109.17(3) . . ?
P1 Fe1 Si1 84.81(3) . . ?
P1 Fe1 P3 107.10(3) . . ?
P3 Fe1 Si1 92.11(3) . . ?
N1 Fe1 P2 95.07(7) . . ?
N1 Fe1 P1 93.90(8) . . ?
N1 Fe1 Si1 175.71(8) . . ?
N1 Fe1 P3 92.18(8) . . ?
C18 P2 Fe1 109.32(9) . . ?
C18 P2 C25 100.65(12) . . ?
C18 P2 C28 100.21(12) . . ?
C25 P2 Fe1 118.58(9) . . ?
C28 P2 Fe1 121.91(9) . . ?
C28 P2 C25 102.77(12) . . ?
C41 P62 Fe2 108.95(9) . . ?
C41 P62 C63 100.60(12) . . ?
C41 P62 C65 103.59(12) . . ?
C63 P62 Fe2 125.22(9) . . ?
C65 P62 Fe2 117.10(9) . . ?
C65 P62 C63 98.42(12) . . ?
C12 P1 Fe1 113.10(9) . . ?
C12 P1 C19 103.21(13) . . ?
C12 P1 C22 97.54(13) . . ?
C19 P1 Fe1 119.52(10) . . ?
C22 P1 Fe1 117.53(10) . . ?
C22 P1 C19 102.82(13) . . ?
C50 P55 Fe2 113.05(9) . . ?
C50 P55 C56 99.91(14) . . ?
C50 P55 C58 102.34(13) . . ?
C56 P55 Fe2 117.69(10) . . ?
C56 P55 C58 101.03(13) . . ?
C58 P55 Fe2 119.88(10) . . ?
C43 Si2 Fe2 129.76(8) . . ?
C36 Si2 Fe2 105.71(8) . . ?
C36 Si2 C43 105.15(11) . . ?
C49 Si2 Fe2 108.39(8) . . ?
C49 Si2 C43 99.85(11) . . ?
C49 Si2 C36 106.01(12) . . ?
C7 Si1 Fe1 109.17(8) . . ?
C7 Si1 C13 107.88(12) . . ?
C7 Si1 C1 101.33(12) . . ?
C13 Si1 Fe1 105.97(8) . . ?
C13 Si1 C1 102.28(11) . . ?
C1 Si1 Fe1 128.81(8) . . ?
C31 P3 Fe1 122.18(10) . . ?
C31 P3 C32 96.99(14) . . ?
C31 P3 C33 98.34(14) . . ?
C32 P3 Fe1 119.00(11) . . ?
C32 P3 C33 99.51(15) . . ?
C33 P3 Fe1 116.29(11) . . ?
C73 P74 Fe2 126.34(10) . . ?
C75 P74 Fe2 116.02(11) . . ?
C75 P74 C73 99.40(15) . . ?
C76 P74 Fe2 113.57(11) . . ?
C76 P74 C73 99.39(16) . . ?
C76 P74 C75 97.18(16) . . ?
N77 N78 Fe2 176.4(2) . . ?
N2 N1 Fe1 177.6(3) . . ?
C13 C18 P2 114.93(19) . . ?
C13 C18 C17 120.2(2) . . ?
C17 C18 P2 124.9(2) . . ?
C36 C41 P62 115.26(19) . . ?
C36 C41 C40 120.2(2) . . ?
C40 C41 P62 124.4(2) . . ?
C8 C7 Si1 124.7(2) . . ?
C12 C7 Si1 117.18(19) . . ?
C12 C7 C8 118.1(3) . . ?
C18 C13 Si1 116.08(19) . . ?
C14 C13 Si1 125.6(2) . . ?
C14 C13 C18 118.3(2) . . ?
C44 C43 Si2 120.1(2) . . ?
C48 C43 Si2 123.3(2) . . ?
C48 C43 C44 116.6(2) . . ?
C6 C1 Si1 121.9(2) . . ?
C6 C1 C2 116.7(3) . . ?
C2 C1 Si1 121.4(2) . . ?
C68 C63 P62 111.22(19) . . ?
C68 C63 C64 108.2(2) . . ?
C64 C63 P62 116.2(2) . . ?
C41 C36 Si2 115.87(19) . . ?
C37 C36 Si2 125.9(2) . . ?
C37 C36 C41 118.1(2) . . ?
C67 C65 P62 112.6(2) . . ?
C67 C65 C66 111.3(2) . . ?
C66 C65 P62 113.2(2) . . ?
C16 C15 C14 120.0(3) . . ?
C9 C8 C7 121.4(3) . . ?
C45 C44 C43 121.9(3) . . ?
C26 C25 P2 111.4(2) . . ?
C26 C25 C27 110.5(3) . . ?
C27 C25 P2 115.8(2) . . ?
C50 C49 Si2 117.0(2) . . ?
C50 C49 C54 117.8(2) . . ?
C54 C49 Si2 125.2(2) . . ?
C7 C12 P1 115.7(2) . . ?
C7 C12 C11 119.8(3) . . ?
C11 C12 P1 124.4(2) . . ?
C16 C17 C18 120.1(3) . . ?
C5 C6 C1 121.6(3) . . ?
C38 C37 C36 121.6(3) . . ?
C49 C50 P55 115.2(2) . . ?
C51 C50 P55 124.4(2) . . ?
C51 C50 C49 120.3(3) . . ?
C30 C28 P2 112.61(19) . . ?
C30 C28 C29 109.4(2) . . ?
C29 C28 P2 117.0(2) . . ?
C39 C40 C41 119.9(3) . . ?
C39 C38 C37 119.7(3) . . ?
C3 C2 C1 121.8(3) . . ?
C47 C48 C43 121.7(3) . . ?
C15 C14 C13 121.4(3) . . ?
C46 C47 C48 120.2(3) . . ?
C15 C16 C17 120.1(3) . . ?
C10 C11 C12 120.9(3) . . ?
C52 C51 C50 120.4(3) . . ?
C61 C56 P55 112.0(2) . . ?
C61 C56 C57 112.0(3) . . ?
C57 C56 P55 112.7(2) . . ?
C54 C53 C52 119.5(3) . . ?
C47 C46 C45 119.5(3) . . ?
C53 C54 C49 121.5(3) . . ?
C51 C52 C53 120.5(3) . . ?
C6 C5 C4 120.2(3) . . ?
C8 C9 C10 119.7(3) . . ?
C21 C19 P1 110.9(2) . . ?
C21 C19 C20 108.8(3) . . ?
C20 C19 P1 119.3(2) . . ?
C46 C45 C44 120.1(3) . . ?
C60 C58 P55 108.54(19) . . ?
C60 C58 C59 109.4(3) . . ?
C59 C58 P55 119.1(2) . . ?
C11 C10 C9 120.0(3) . . ?
C40 C39 C38 120.5(3) . . ?
C23 C22 P1 112.4(2) . . ?
C23 C22 C24 110.2(3) . . ?
C24 C22 P1 113.7(2) . . ?
C4 C3 C2 120.3(3) . . ?
C3 C4 C5 119.3(3) . . ?

loop_
_geom_bond_atom_site_label_1
_geom_bond_atom_site_label_2
_geom_bond_distance
_geom_bond_site_symmetry_2
_geom_bond_publ_flag
Fe2 P62 2.2300(7) . ?
Fe2 P55 2.2290(8) . ?
Fe2 Si2 2.3161(8) . ?
Fe2 P74 2.2621(8) . ?
Fe2 N78 1.827(2) . ?
Fe1 P2 2.2282(7) . ?
Fe1 P1 2.2398(8) . ?
Fe1 Si1 2.2986(7) . ?
Fe1 P3 2.2564(8) . ?
Fe1 N1 1.838(2) . ?
P2 C18 1.851(3) . ?
P2 C25 1.879(3) . ?
P2 C28 1.879(3) . ?
P62 C41 1.838(3) . ?
P62 C63 1.883(3) . ?
P62 C65 1.872(3) . ?
P1 C12 1.842(3) . ?
P1 C19 1.887(3) . ?
P1 C22 1.873(3) . ?
P55 C50 1.842(3) . ?
P55 C56 1.874(3) . ?
P55 C58 1.878(3) . ?
Si2 C43 1.921(3) . ?
Si2 C36 1.910(3) . ?
Si2 C49 1.898(3) . ?
Si1 C7 1.891(3) . ?
Si1 C13 1.898(3) . ?
Si1 C1 1.917(3) . ?
P3 C31 1.839(3) . ?
P3 C32 1.840(3) . ?
P3 C33 1.841(3) . ?
P74 C73 1.840(3) . ?
P74 C75 1.835(3) . ?
P74 C76 1.824(3) . ?
N78 N77 1.115(3) . ?
N1 N2 1.107(3) . ?
C18 C13 1.400(4) . ?
C18 C17 1.401(4) . ?
C41 C36 1.400(4) . ?
C41 C40 1.408(4) . ?
C7 C8 1.408(4) . ?
C7 C12 1.399(4) . ?
C13 C14 1.399(4) . ?
C43 C44 1.399(4) . ?
C43 C48 1.397(4) . ?
C1 C6 1.398(4) . ?
C1 C2 1.400(4) . ?
C63 C68 1.529(4) . ?
C63 C64 1.537(4) . ?
C36 C37 1.392(4) . ?
C65 C67 1.530(4) . ?
C65 C66 1.530(4) . ?
C15 C14 1.384(4) . ?
C15 C16 1.377(4) . ?
C8 C9 1.380(4) . ?
C44 C45 1.383(4) . ?
C25 C26 1.521(4) . ?
C25 C27 1.528(4) . ?
C49 C50 1.402(4) . ?
C49 C54 1.409(4) . ?
C12 C11 1.400(4) . ?
C17 C16 1.392(4) . ?
C6 C5 1.389(4) . ?
C37 C38 1.387(4) . ?
C50 C51 1.400(4) . ?
C28 C30 1.531(4) . ?
C28 C29 1.532(4) . ?
C40 C39 1.376(4) . ?
C38 C39 1.378(4) . ?
C2 C3 1.386(4) . ?
C48 C47 1.389(4) . ?
C47 C46 1.379(5) . ?
C11 C10 1.375(4) . ?
C51 C52 1.377(4) . ?
C56 C61 1.522(5) . ?
C56 C57 1.535(5) . ?
C53 C54 1.384(4) . ?
C53 C52 1.387(4) . ?
C46 C45 1.382(5) . ?
C5 C4 1.390(5) . ?
C9 C10 1.390(5) . ?
C19 C21 1.521(4) . ?
C19 C20 1.534(4) . ?
C60 C58 1.531(4) . ?
C58 C59 1.535(4) . ?
C22 C23 1.524(4) . ?
C22 C24 1.529(4) . ?
C3 C4 1.375(5) . ?
